data_4312966
loop_
_publ_author_name
'Albert Escuer'
'N\'uria Sanz'
'Ramon Vicente'
'Franz A. Mautner'

_publ_section_title
;
 Molecular, 1D, and 2D Systems Built from Phenylcyanamido Ligands.
 Syntheses, Crystal Structures, and Characterization of Their Magnetic
 Properties
;
_journal_name_full 'Inorganic Chemistry'
_journal_page_first 541
_journal_page_last 551
_journal_paper_doi 10.1021/ic025931l
_journal_volume 42
_journal_year 2003
_chemical_formula_sum 'C38 H30 Cl2 Mn N6 O4'
_chemical_formula_weight 760.52
_chemical_name_common '[Mn(4-Bzpy)2(3-Cl-C6H4-NCN)2(H2O)2]'
_chemical_name_systematic
; 
 ? 
;
_space_group_IT_number 14
_symmetry_cell_setting monoclinic
_symmetry_space_group_name_Hall '-P 2yab'
_symmetry_space_group_name_H-M 'P 1 21/a 1'
_atom_sites_solution_hydrogens geom
_atom_sites_solution_primary direct
_atom_sites_solution_secondary difmap
_audit_creation_method SHELXL
_cell_angle_alpha 90.00
_cell_angle_beta 93.00(3)
_cell_angle_gamma 90.00
_cell_formula_units_Z 2
_cell_length_a 7.630(3)
_cell_length_b 12.559(5)
_cell_length_c 18.886(7)
_cell_measurement_reflns_used 38
_cell_measurement_temperature 300(2)
_cell_measurement_theta_max 14.9
_cell_measurement_theta_min 9.4
_cell_volume 1807.3(12)
_computing_molecular_graphics 'SHELXTL/PC v.5.03 (Siemens Ind. Aut.)'
_computing_publication_material 'SHELXTL/PC v.5.03 (Siemens Ind. Aut.)'
_computing_structure_refinement 'SHELXL-93 (Sheldrick, 1993)'
_computing_structure_solution 'SHELXS-86 (Sheldrick, 1990)'
_diffrn_ambient_temperature 300(2)
_diffrn_measurement_device 'mod. STOE 4-circle diffractometer'
_diffrn_measurement_method 'Omega_scan; delta Omega: 1.20 deg.'
_diffrn_radiation_monochromator graphite
_diffrn_radiation_source 'fine-focus sealed tube'
_diffrn_radiation_type MoK\a
_diffrn_radiation_wavelength 0.71069
_diffrn_reflns_av_R_equivalents 0.0360
_diffrn_reflns_av_sigmaI/netI 0.0476
_diffrn_reflns_limit_h_max 9
_diffrn_reflns_limit_h_min -9
_diffrn_reflns_limit_k_max 14
_diffrn_reflns_limit_k_min -9
_diffrn_reflns_limit_l_max 22
_diffrn_reflns_limit_l_min -15
_diffrn_reflns_number 3831
_diffrn_reflns_theta_max 25.94
_diffrn_reflns_theta_min 3.13
_diffrn_standards_decay_% 6
_diffrn_standards_interval_count 100
_diffrn_standards_interval_time '1 h'
_diffrn_standards_number 3
_exptl_absorpt_coefficient_mu 0.562
_exptl_absorpt_correction_type none
_exptl_crystal_colour yellow
_exptl_crystal_density_diffrn 1.398
_exptl_crystal_description prism
_exptl_crystal_F_000 782
_exptl_crystal_size_max 0.40
_exptl_crystal_size_mid 0.30
_exptl_crystal_size_min 0.25
_refine_diff_density_max 0.248
_refine_diff_density_min -0.271
_refine_diff_density_rms 0.046
_refine_ls_extinction_method none
_refine_ls_goodness_of_fit_all 1.077
_refine_ls_goodness_of_fit_obs 1.117
_refine_ls_hydrogen_treatment mixed
_refine_ls_matrix_type full
_refine_ls_number_parameters 239
_refine_ls_number_reflns 3158
_refine_ls_number_restraints 2
_refine_ls_restrained_S_all 1.144
_refine_ls_restrained_S_obs 1.117
_refine_ls_R_factor_all 0.0719
_refine_ls_R_factor_obs 0.0473
_refine_ls_shift/esd_max 0.000
_refine_ls_shift/esd_mean 0.000
_refine_ls_structure_factor_coef Fsqd
_refine_ls_weighting_details 'w=1/[\s^2^(Fo^2^)+(0.0371P)^2^+0.7068P] where P=(Fo^2^+2Fc^2^)/3'
_refine_ls_weighting_scheme calc
_refine_ls_wR_factor_all 0.1196
_refine_ls_wR_factor_obs 0.1001
_reflns_number_observed 2411
_reflns_number_total 3207
_reflns_observed_criterion >2sigma(I)
_cod_data_source_file ic025931l_s1_1.cif
_cod_data_source_block aens2b
_cod_depositor_comments
;
The following automatic conversions were performed:

'_symmetry_cell_setting' value 'Monoclinic' changed to 'monoclinic'
according to the built-in table from CIF Core dictionary named
'cif_core.dic' version 2.4.1 from 2010-06-29.

Automatic conversion script
Id: cif_fix_values 1646 2011-03-28 12:23:43Z adriana 

The following automatic conversions were performed:

'_refine_ls_weighting_scheme' value 'calc
w=1/[\s^2^(Fo^2^)+(0.0371P)^2^+0.7068P] where P=(Fo^2^+2Fc^2^)/3' was
changed to 'calc'. New tag '_refine_ls_weighting_details' was
created. The value of the new tag was set to
'w=1/[\s^2^(Fo^2^)+(0.0371P)^2^+0.7068P] where P=(Fo^2^+2Fc^2^)/3'.

Automatic conversion script
Id: cif_fix_values 3143 2015-03-26 13:38:13Z robertas 
;
_cod_database_code 4312966

loop_
_symmetry_equiv_pos_as_xyz
'x, y, z'
'-x+1/2, y+1/2, -z'
'-x, -y, -z'
'x-1/2, -y-1/2, z'

loop_
_atom_site_aniso_label
_atom_site_aniso_U_11
_atom_site_aniso_U_22
_atom_site_aniso_U_33
_atom_site_aniso_U_23
_atom_site_aniso_U_13
_atom_site_aniso_U_12
Mn1 0.0407(3) 0.0287(3) 0.0369(3) -0.0054(3) -0.0032(2) 0.0013(3)
Cl1 0.1394(11) 0.0903(8) 0.0528(6) 0.0164(5) -0.0155(6) 0.0140(7)
O1 0.0408(12) 0.0515(14) 0.0679(15) -0.0244(13) -0.0009(10) -0.0012(11)
N3 0.061(2) 0.0275(12) 0.0419(13) -0.0010(11) -0.0007(12) 0.0011(11)
N1 0.0525(15) 0.0405(14) 0.0400(14) -0.0016(11) -0.0059(11) -0.0005(12)
C3 0.073(2) 0.043(2) 0.043(2) 0.0035(15) -0.010(2) -0.010(2)
C14 0.044(2) 0.035(2) 0.040(2) -0.0034(13) 0.0021(13) -0.0035(13)
C7 0.072(2) 0.059(2) 0.041(2) 0.010(2) -0.003(2) 0.006(2)
C15 0.060(2) 0.037(2) 0.049(2) -0.0022(14) -0.0030(15) -0.0027(15)
C16 0.064(2) 0.063(2) 0.043(2) -0.001(2) -0.003(2) 0.002(2)
C13 0.045(2) 0.038(2) 0.034(2) 0.0005(13) -0.0028(13) 0.0015(13)
C17 0.077(3) 0.075(3) 0.043(2) -0.017(2) -0.006(2) 0.003(2)
C8 0.108(3) 0.076(3) 0.059(2) 0.023(2) -0.002(2) 0.003(2)
N2 0.072(2) 0.0338(15) 0.050(2) -0.0071(12) -0.0099(13) 0.0044(13)
C9 0.118(4) 0.117(4) 0.039(2) 0.018(2) 0.000(2) 0.025(3)
C2 0.074(2) 0.042(2) 0.051(2) 0.004(2) -0.011(2) 0.006(2)
C19 0.065(2) 0.037(2) 0.056(2) -0.0070(14) 0.003(2) 0.0012(14)
C12 0.075(2) 0.061(2) 0.044(2) 0.003(2) -0.006(2) 0.002(2)
C1 0.061(2) 0.047(2) 0.047(2) -0.0020(15) -0.0032(15) 0.008(2)
C5 0.055(2) 0.040(2) 0.047(2) -0.0008(14) -0.0040(14) 0.0030(14)
C10 0.116(4) 0.103(4) 0.050(2) -0.007(2) -0.020(2) 0.024(3)
C18 0.076(2) 0.053(2) 0.066(2) -0.027(2) 0.004(2) 0.006(2)
C4 0.066(2) 0.051(2) 0.041(2) -0.0045(15) 0.001(2) -0.003(2)
O2 0.298(5) 0.051(2) 0.065(2) 0.0121(15) -0.027(2) -0.033(2)
C11 0.100(3) 0.077(3) 0.057(2) -0.009(2) -0.023(2) 0.001(2)
C6 0.115(3) 0.046(2) 0.054(2) 0.010(2) -0.011(2) -0.009(2)

loop_
_atom_site_label
_atom_site_type_symbol
_atom_site_fract_x
_atom_site_fract_y
_atom_site_fract_z
_atom_site_U_iso_or_equiv
_atom_site_thermal_displace_type
_atom_site_occupancy
_atom_site_calc_flag
_atom_site_refinement_flags
_atom_site_disorder_group
Mn1 Mn 0.0000 0.0000 0.0000 0.0356(2) Uani 1 d S .
Cl1 Cl 0.1384(2) 0.21885(9) 0.32562(5) 0.0949(4) Uani 1 d . .
O1 O 0.2791(3) 0.0069(2) -0.00815(13) 0.0535(6) Uani 1 d D .
N3 N 0.0044(3) 0.3507(2) 0.07027(12) 0.0435(6) Uani 1 d . .
N1 N 0.0463(3) -0.0662(2) 0.11807(12) 0.0446(6) Uani 1 d . .
C3 C 0.1040(5) -0.1479(3) 0.2550(2) 0.0532(8) Uani 1 d . .
C14 C 0.0281(4) 0.3720(2) 0.14346(15) 0.0397(7) Uani 1 d . .
C7 C 0.1630(5) -0.1326(3) 0.3917(2) 0.0574(9) Uani 1 d . .
C15 C 0.0720(4) 0.2924(2) 0.1932(2) 0.0485(8) Uani 1 d . .
H15 H 0.0869(4) 0.2222(2) 0.1790(2) 0.058 Uiso 1 calc R .
C16 C 0.0928(5) 0.3202(3) 0.2640(2) 0.0567(9) Uani 1 d . .
C13 C 0.0037(4) 0.2516(2) 0.05223(14) 0.0389(7) Uani 1 d . .
C17 C 0.0770(5) 0.4223(3) 0.2870(2) 0.0654(10) Uani 1 d . .
H17 H 0.0939(5) 0.4392(3) 0.3348(2) 0.079 Uiso 1 calc R .
C8 C 0.1257(6) -0.1752(3) 0.4578(2) 0.0812(12) Uani 1 d . .
H8 H 0.0754(6) -0.2424(3) 0.4606(2) 0.097 Uiso 1 calc R .
N2 N 0.0007(4) 0.1637(2) 0.03418(13) 0.0526(7) Uani 1 d . .
C9 C 0.1638(7) -0.1171(4) 0.5187(2) 0.0918(15) Uani 1 d . .
H9 H 0.1385(7) -0.1452(4) 0.5626(2) 0.110 Uiso 1 calc R .
C2 C 0.1694(5) -0.1983(3) 0.1968(2) 0.0565(9) Uani 1 d . .
H2 H 0.2329(5) -0.2612(3) 0.2025(2) 0.068 Uiso 1 calc R .
C19 C 0.0109(4) 0.4756(2) 0.1668(2) 0.0526(8) Uani 1 d . .
H19 H -0.0174(4) 0.5292(2) 0.1342(2) 0.063 Uiso 1 calc R .
C12 C 0.2369(5) -0.0324(3) 0.3892(2) 0.0603(9) Uani 1 d . .
H12 H 0.2609(5) -0.0026(3) 0.3457(2) 0.072 Uiso 1 calc R .
C1 C 0.1396(4) -0.1547(2) 0.1302(2) 0.0517(8) Uani 1 d . .
H1 H 0.1870(4) -0.1887(2) 0.0919(2) 0.062 Uiso 1 calc R .
C5 C -0.0182(4) -0.0188(2) 0.1742(2) 0.0477(7) Uani 1 d . .
H5 H -0.0845(4) 0.0428(2) 0.1670(2) 0.057 Uiso 1 calc R .
C10 C 0.2384(7) -0.0186(4) 0.5148(2) 0.0906(14) Uani 1 d . .
H10 H 0.2642(7) 0.0198(4) 0.5562(2) 0.109 Uiso 1 calc R .
C18 C 0.0351(5) 0.5003(3) 0.2374(2) 0.0650(10) Uani 1 d . .
H18 H 0.0230(5) 0.5705(3) 0.2520(2) 0.078 Uiso 1 calc R .
C4 C 0.0086(4) -0.0566(3) 0.2427(2) 0.0529(8) Uani 1 d . .
H4 H -0.0378(4) -0.0202(3) 0.2803(2) 0.063 Uiso 1 calc R .
O2 O 0.1283(6) -0.2942(2) 0.3314(2) 0.139(2) Uani 1 d . .
C11 C 0.2755(6) 0.0241(3) 0.4508(2) 0.0788(12) Uani 1 d . .
H11 H 0.3268(6) 0.0912(3) 0.4487(2) 0.095 Uiso 1 calc R .
C6 C 0.1319(6) -0.1993(3) 0.3277(2) 0.0720(11) Uani 1 d . .
H6 H 0.3421(41) -0.0417(23) -0.0199(18) 0.064(8) Uiso 1 d D .
H7 H 0.3362(41) 0.0550(23) 0.0119(16) 0.064(8) Uiso 1 d D .

loop_
_atom_type_symbol
_atom_type_description
_atom_type_scat_dispersion_real
_atom_type_scat_dispersion_imag
_atom_type_scat_source
C C 0.0033 0.0016 'International Tables Vol C Tables 4.2.6.8 and 6.1.1.4'
H H 0.0000 0.0000 'International Tables Vol C Tables 4.2.6.8 and 6.1.1.4'
N N 0.0061 0.0033 'International Tables Vol C Tables 4.2.6.8 and 6.1.1.4'
Mn Mn 0.3368 0.7283 'International Tables Vol C Tables 4.2.6.8 and 6.1.1.4'
O O 0.0106 0.0060 'International Tables Vol C Tables 4.2.6.8 and 6.1.1.4'
Cl Cl 0.1484 0.1585 'International Tables Vol C Tables 4.2.6.8 and 6.1.1.4'

loop_
_geom_angle_atom_site_label_1
_geom_angle_atom_site_label_2
_geom_angle_atom_site_label_3
_geom_angle
_geom_angle_site_symmetry_1
_geom_angle_site_symmetry_3
_geom_angle_publ_flag
O1 Mn1 O1 180.0 3 . ?
O1 Mn1 N2 90.22(10) 3 . yes
O1 Mn1 N2 89.78(10) . . ?
O1 Mn1 N2 89.78(10) 3 3 ?
O1 Mn1 N2 90.22(10) . 3 ?
N2 Mn1 N2 180.0 . 3 ?
O1 Mn1 N1 91.02(9) 3 . yes
O1 Mn1 N1 88.98(9) . . ?
N2 Mn1 N1 93.13(9) . . yes
N2 Mn1 N1 86.87(9) 3 . ?
O1 Mn1 N1 88.98(9) 3 3 ?
O1 Mn1 N1 91.02(9) . 3 ?
N2 Mn1 N1 86.87(9) . 3 ?
N2 Mn1 N1 93.13(9) 3 3 ?
N1 Mn1 N1 180.0 . 3 ?
Mn1 O1 H6 126.3(25) . . ?
Mn1 O1 H7 119.9(24) . . ?
H6 O1 H7 111.6(33) . . ?
C13 N3 C14 116.1(2) . . yes
C5 N1 C1 116.9(3) . . ?
C5 N1 Mn1 123.0(2) . . ?
C1 N1 Mn1 120.2(2) . . ?
C4 C3 C2 117.3(3) . . ?
C4 C3 C6 123.6(3) . . ?
C2 C3 C6 118.9(3) . . ?
C19 C14 C15 118.8(3) . . ?
C19 C14 N3 118.8(3) . . ?
C15 C14 N3 122.5(3) . . ?
C12 C7 C8 118.7(3) . . ?
C12 C7 C6 122.5(3) . . ?
C8 C7 C6 118.7(3) . . ?
C16 C15 C14 118.7(3) . . ?
C16 C15 H15 120.7(2) . . ?
C14 C15 H15 120.7(2) . . ?
C17 C16 C15 122.6(3) . . ?
C17 C16 Cl1 119.5(3) . . ?
C15 C16 Cl1 117.9(3) . . ?
N2 C13 N3 178.0(3) . . yes
C16 C17 C18 118.2(3) . . ?
C16 C17 H17 120.9(2) . . ?
C18 C17 H17 120.9(2) . . ?
C9 C8 C7 119.8(4) . . ?
C9 C8 H8 120.1(3) . . ?
C7 C8 H8 120.1(2) . . ?
C13 N2 Mn1 178.9(3) . . yes
C10 C9 C8 120.3(4) . . ?
C10 C9 H9 119.9(3) . . ?
C8 C9 H9 119.9(3) . . ?
C1 C2 C3 119.5(3) . . ?
C1 C2 H2 120.2(2) . . ?
C3 C2 H2 120.2(2) . . ?
C18 C19 C14 120.9(3) . . ?
C18 C19 H19 119.6(2) . . ?
C14 C19 H19 119.6(2) . . ?
C11 C12 C7 120.6(4) . . ?
C11 C12 H12 119.7(2) . . ?
C7 C12 H12 119.7(2) . . ?
N1 C1 C2 123.3(3) . . ?
N1 C1 H1 118.3(2) . . ?
C2 C1 H1 118.3(2) . . ?
N1 C5 C4 123.2(3) . . ?
N1 C5 H5 118.4(2) . . ?
C4 C5 H5 118.4(2) . . ?
C9 C10 C11 120.6(4) . . ?
C9 C10 H10 119.7(3) . . ?
C11 C10 H10 119.7(3) . . ?
C19 C18 C17 120.9(3) . . ?
C19 C18 H18 119.6(2) . . ?
C17 C18 H18 119.6(2) . . ?
C3 C4 C5 119.7(3) . . ?
C3 C4 H4 120.2(2) . . ?
C5 C4 H4 120.2(2) . . ?
C10 C11 C12 119.9(4) . . ?
C10 C11 H11 120.0(3) . . ?
C12 C11 H11 120.0(2) . . ?
O2 C6 C7 121.4(3) . . ?
O2 C6 C3 118.2(3) . . ?
C7 C6 C3 120.4(3) . . ?

loop_
_geom_bond_atom_site_label_1
_geom_bond_atom_site_label_2
_geom_bond_distance
_geom_bond_site_symmetry_2
_geom_bond_publ_flag
Mn1 O1 2.145(2) 3 yes
Mn1 O1 2.145(2) . yes
Mn1 N2 2.154(3) . yes
Mn1 N2 2.154(3) 3 yes
Mn1 N1 2.389(2) . yes
Mn1 N1 2.389(2) 3 yes
Cl1 C16 1.747(3) . ?
O1 H6 0.81(2) . yes
O1 H7 0.83(2) . yes
N3 C13 1.290(4) . yes
N3 C14 1.410(4) . yes
N1 C5 1.333(4) . ?
N1 C1 1.333(4) . ?
C3 C4 1.371(4) . ?
C3 C2 1.384(4) . ?
C3 C6 1.523(4) . ?
C14 C19 1.382(4) . ?
C14 C15 1.401(4) . ?
C7 C12 1.382(5) . ?
C7 C8 1.401(5) . ?
C7 C6 1.478(5) . ?
C15 C16 1.383(4) . ?
C15 H15 0.93 . ?
C16 C17 1.361(5) . ?
C13 N2 1.156(3) . yes
C17 C18 1.381(5) . ?
C17 H17 0.93 . ?
C8 C9 1.380(6) . ?
C8 H8 0.93 . ?
C9 C10 1.365(6) . ?
C9 H9 0.93 . ?
C2 C1 1.379(4) . ?
C2 H2 0.93 . ?
C19 C18 1.372(4) . ?
C19 H19 0.93 . ?
C12 C11 1.381(5) . ?
C12 H12 0.93 . ?
C1 H1 0.93 . ?
C5 C4 1.384(4) . ?
C5 H5 0.93 . ?
C10 C11 1.366(6) . ?
C10 H10 0.93 . ?
C18 H18 0.93 . ?
C4 H4 0.93 . ?
O2 C6 1.194(4) . ?
C11 H11 0.93 . ?
N3 O1 2.856(5) 2_555 yes
N3 O1 2.843(5) 4_565 yes

loop_
_geom_torsion_atom_site_label_1
_geom_torsion_atom_site_label_2
_geom_torsion_atom_site_label_3
_geom_torsion_atom_site_label_4
_geom_torsion
_geom_torsion_site_symmetry_1
_geom_torsion_site_symmetry_2
_geom_torsion_site_symmetry_3
_geom_torsion_site_symmetry_4
_geom_torsion_publ_flag
O1 Mn1 N1 C5 -56.9(2) 3 . . . ?
O1 Mn1 N1 C5 123.1(2) . . . . ?
N2 Mn1 N1 C5 33.4(2) . . . . ?
N2 Mn1 N1 C5 -146.6(2) 3 . . . ?
N1 Mn1 N1 C5 -175.2(261) 3 . . . ?
O1 Mn1 N1 C1 122.8(2) 3 . . . ?
O1 Mn1 N1 C1 -57.2(2) . . . . ?
N2 Mn1 N1 C1 -146.9(2) . . . . ?
N2 Mn1 N1 C1 33.1(2) 3 . . . ?
N1 Mn1 N1 C1 4.5(261) 3 . . . ?
C13 N3 C14 C19 -173.0(3) . . . . ?
C13 N3 C14 C15 8.3(4) . . . . ?
C19 C14 C15 C16 1.4(5) . . . . ?
N3 C14 C15 C16 -180.0(3) . . . . ?
C14 C15 C16 C17 -1.9(5) . . . . ?
C14 C15 C16 Cl1 177.4(2) . . . . ?
C14 N3 C13 N2 160.4(94) . . . . ?
C15 C16 C17 C18 1.3(6) . . . . ?
Cl1 C16 C17 C18 -177.9(3) . . . . ?
C12 C7 C8 C9 -0.3(6) . . . . ?
C6 C7 C8 C9 176.0(4) . . . . ?
N3 C13 N2 Mn1 99.5(145) . . . . ?
O1 Mn1 N2 C13 -169.3(1000) 3 . . . ?
O1 Mn1 N2 C13 10.7(123) . . . . ?
N2 Mn1 N2 C13 -64.3(143) 3 . . . ?
N1 Mn1 N2 C13 99.6(123) . . . . ?
N1 Mn1 N2 C13 -80.4(123) 3 . . . ?
C7 C8 C9 C10 -0.3(7) . . . . ?
C4 C3 C2 C1 1.2(5) . . . . ?
C6 C3 C2 C1 177.7(3) . . . . ?
C15 C14 C19 C18 -0.4(5) . . . . ?
N3 C14 C19 C18 -179.1(3) . . . . ?
C8 C7 C12 C11 0.9(6) . . . . ?
C6 C7 C12 C11 -175.3(4) . . . . ?
C5 N1 C1 C2 0.7(5) . . . . ?
Mn1 N1 C1 C2 -179.0(2) . . . . ?
C3 C2 C1 N1 -1.6(5) . . . . ?
C1 N1 C5 C4 0.5(4) . . . . ?
Mn1 N1 C5 C4 -179.8(2) . . . . ?
C8 C9 C10 C11 0.3(7) . . . . ?
C14 C19 C18 C17 -0.1(5) . . . . ?
C16 C17 C18 C19 -0.3(6) . . . . ?
C2 C3 C4 C5 -0.1(5) . . . . ?
C6 C3 C4 C5 -176.3(3) . . . . ?
N1 C5 C4 C3 -0.8(5) . . . . ?
C9 C10 C11 C12 0.2(7) . . . . ?
C7 C12 C11 C10 -0.9(6) . . . . ?
C12 C7 C6 O2 153.2(5) . . . . ?
C8 C7 C6 O2 -23.0(7) . . . . ?
C12 C7 C6 C3 -26.6(6) . . . . ?
C8 C7 C6 C3 157.2(4) . . . . ?
C4 C3 C6 O2 140.8(5) . . . . ?
C2 C3 C6 O2 -35.4(6) . . . . ?
C4 C3 C6 C7 -39.4(5) . . . . ?
C2 C3 C6 C7 144.5(4) . . . . ?
